data_7244880
loop_
_publ_author_name
'Lee, Hyemin'
'Kim, Min-Yeong'
'Lee, Haeri'

_publ_section_title
;
 Structural and anionic effects of microcrystalline Zn-CPs on
 4-nitrophenol sensing performances
;
_journal_issue 21
_journal_name_full 'RSC Advances'
_journal_page_first 12957
_journal_page_last 12966
_journal_paper_doi 10.1039/D2RA01239A
_journal_volume 12
_journal_year 2022
_chemical_formula_moiety 'C30 H36 B2 F8 N12 Zn'
_chemical_formula_sum 'C30 H36 B2 F8 N12 Zn'
_chemical_formula_weight 803.70
_space_group_crystal_system trigonal
_space_group_IT_number 147
_space_group_name_Hall '-P 3'
_space_group_name_H-M_alt 'P -3'
_atom_sites_solution_hydrogens geom
_atom_sites_solution_primary dual
_audit_creation_method SHELXL-2018/3
_audit_update_record
;
2022-01-20 deposited with the CCDC.	2022-04-25 downloaded from the CCDC.
;
_cell_angle_alpha 90
_cell_angle_beta 90
_cell_angle_gamma 120
_cell_formula_units_Z 1
_cell_length_a 12.1766(12)
_cell_length_b 12.1766(12)
_cell_length_c 6.9569(11)
_cell_measurement_reflns_used 1365
_cell_measurement_temperature 173(2)
_cell_measurement_theta_max 27.487
_cell_measurement_theta_min 2.928
_cell_volume 893.30(19)
_computing_cell_refinement 'Bruker APEXIII'
_computing_data_collection 'Bruker APEXIII'
_computing_data_reduction 'Bruker SAINT'
_computing_molecular_graphics ORTEP
_computing_publication_material CIFTAB
_computing_structure_refinement SHELXL
_computing_structure_solution 'SHELXT 2018/2 (Sheldrick, 2018)'
_diffrn_ambient_temperature 173(2)
_diffrn_measured_fraction_theta_full 0.998
_diffrn_measured_fraction_theta_max 0.999
_diffrn_measurement_device_type 'PHOTON II 14'
_diffrn_measurement_method 'phi and omega scans'
_diffrn_radiation_type MoK\a
_diffrn_radiation_wavelength 0.71073
_diffrn_reflns_av_R_equivalents 0.0708
_diffrn_reflns_av_unetI/netI 0.0556
_diffrn_reflns_Laue_measured_fraction_full 0.998
_diffrn_reflns_Laue_measured_fraction_max 0.999
_diffrn_reflns_limit_h_max 15
_diffrn_reflns_limit_h_min -11
_diffrn_reflns_limit_k_max 15
_diffrn_reflns_limit_k_min -15
_diffrn_reflns_limit_l_max 9
_diffrn_reflns_limit_l_min -9
_diffrn_reflns_number 7609
_diffrn_reflns_point_group_measured_fraction_full 0.998
_diffrn_reflns_point_group_measured_fraction_max 0.999
_diffrn_reflns_theta_full 25.242
_diffrn_reflns_theta_max 27.487
_diffrn_reflns_theta_min 2.928
_diffrn_source 'I\^I1/4S 3.0 Microfocus'
_exptl_absorpt_coefficient_mu 0.771
_exptl_absorpt_correction_T_max 1.000
_exptl_absorpt_correction_T_min 0.789
_exptl_absorpt_correction_type multi-scan
_exptl_absorpt_process_details SADABS
_exptl_crystal_colour colourless
_exptl_crystal_density_diffrn 1.494
_exptl_crystal_description needle
_exptl_crystal_F_000 412
_exptl_crystal_size_max 0.086
_exptl_crystal_size_mid 0.025
_exptl_crystal_size_min 0.023
_refine_diff_density_max 1.120
_refine_diff_density_min -0.320
_refine_diff_density_rms 0.079
_refine_ls_extinction_method none
_refine_ls_goodness_of_fit_ref 1.081
_refine_ls_hydrogen_treatment constr
_refine_ls_matrix_type full
_refine_ls_number_parameters 81
_refine_ls_number_reflns 1365
_refine_ls_number_restraints 0
_refine_ls_restrained_S_all 1.081
_refine_ls_R_factor_all 0.0845
_refine_ls_R_factor_gt 0.0666
_refine_ls_shift/su_max 0.000
_refine_ls_shift/su_mean 0.000
_refine_ls_structure_factor_coef Fsqd
_refine_ls_weighting_details 'w=1/[\s^2^(Fo^2^)+(0.0600P)^2^+1.3706P] where P=(Fo^2^+2Fc^2^)/3'
_refine_ls_weighting_scheme calc
_refine_ls_wR_factor_gt 0.1430
_refine_ls_wR_factor_ref 0.1518
_reflns_Friedel_coverage 0.000
_reflns_number_gt 1102
_reflns_number_total 1365
_reflns_threshold_expression 'I > 2\s(I)'
_cod_data_source_file d2ra01239a2.cif
_cod_data_source_block 01-BF4_a
_cod_depositor_comments
;
The following automatic conversions were performed:

data item '_exptl_absorpt_correction_type' value 'MULTI-SCAN' was
changed to 'multi-scan' in accordance with the
/home/data/users/saulius/crontab/automatic-downloads/rss-feeds/RSC/lib/dictionaries/cif_core.dic
dictionary named 'cif_core.dic' version 2.4.2 last updated on
2011-04-26.

Automatic conversion script
Id: cif_fix_values 7556 2019-12-06 15:28:31Z antanas 
;
_cod_original_cell_volume 893.3(2)
_cod_database_code 7244880
_shelx_shelxl_version_number 2018/3
_shelx_space_group_comment
;
The symmetry employed for this shelxl refinement is uniquely defined
by the following loop, which should always be used as a source of
symmetry information in preference to the above space-group names.
They are only intended as comments.
;
_shelx_estimated_absorpt_t_min 0.937
_shelx_estimated_absorpt_t_max 0.982

loop_
_space_group_symop_operation_xyz
'x, y, z'
'-y, x-y, z'
'-x+y, -x, z'
'-x, -y, -z'
'y, -x+y, -z'
'x-y, x, -z'

loop_
_atom_site_label
_atom_site_type_symbol
_atom_site_fract_x
_atom_site_fract_y
_atom_site_fract_z
_atom_site_U_iso_or_equiv
_atom_site_adp_type
_atom_site_occupancy
_atom_site_site_symmetry_order
_atom_site_calc_flag
_atom_site_refinement_flags_posn
_atom_site_refinement_flags_adp
_atom_site_refinement_flags_occupancy
_atom_site_disorder_assembly
_atom_site_disorder_group
Zn1_1 Zn 0.000000 0.000000 0.000000 0.0256(3) Uani 1 6 d S T P . .
N1_2 N 0.1678(3) 0.0498(3) 0.1755(4) 0.0324(7) Uani 1 1 d . . . . .
N2_2 N 0.3564(3) 0.0814(3) 0.2560(4) 0.0357(8) Uani 1 1 d . . . . .
C1_2 C 0.2497(3) 0.0091(4) 0.1563(5) 0.0345(8) Uani 1 1 d . . . . .
H1_2 H 0.234815 -0.062281 0.081301 0.041 Uiso 1 1 calc R U . . .
C2_2 C 0.2257(4) 0.1528(4) 0.2960(5) 0.0360(9) Uani 1 1 d . . . . .
H2_2 H 0.189755 0.202233 0.338060 0.043 Uiso 1 1 calc R U . . .
C3_2 C 0.3416(4) 0.1731(4) 0.3453(6) 0.0408(9) Uani 1 1 d . . . . .
H3_2 H 0.401394 0.238423 0.426456 0.049 Uiso 1 1 calc R U . . .
C4_2 C 0.4681(4) 0.0654(5) 0.2666(6) 0.0510(12) Uani 1 1 d . . . . .
H4A_2 H 0.542209 0.140739 0.210577 0.061 Uiso 1 1 calc R U . . .
H4B_2 H 0.452505 -0.009654 0.190119 0.061 Uiso 1 1 calc R U . . .
C5_2 C 0.4966(4) 0.0487(4) 0.4689(6) 0.0452(10) Uani 1 1 d . . . . .
H5_2 H 0.510693 0.113216 0.558691 0.054 Uiso 1 1 calc R U . . .
F1_3 F 0.666667 0.333333 0.6473(10) 0.103(2) Uani 1 3 d S T P . .
F2_3 F 0.5438(4) 0.2890(4) 0.9010(7) 0.1172(15) Uani 1 1 d . . . . .
B1_3 B 0.666667 0.333333 0.8546(16) 0.062(3) Uani 1 3 d S T P . .

loop_
_atom_site_aniso_label
_atom_site_aniso_U_11
_atom_site_aniso_U_22
_atom_site_aniso_U_33
_atom_site_aniso_U_23
_atom_site_aniso_U_13
_atom_site_aniso_U_12
Zn1_1 0.0218(4) 0.0218(4) 0.0333(6) 0.000 0.000 0.01088(18)
N1_2 0.0313(16) 0.0302(16) 0.0380(18) -0.0004(13) -0.0011(13) 0.0171(13)
N2_2 0.0257(15) 0.0459(19) 0.0357(17) 0.0033(14) -0.0009(12) 0.0181(14)
C1_2 0.035(2) 0.036(2) 0.034(2) 0.0000(15) -0.0020(15) 0.0190(17)
C2_2 0.037(2) 0.035(2) 0.038(2) -0.0021(16) -0.0016(16) 0.0187(17)
C3_2 0.037(2) 0.034(2) 0.042(2) -0.0042(17) -0.0084(17) 0.0115(17)
C4_2 0.032(2) 0.080(3) 0.049(2) 0.010(2) 0.0031(18) 0.033(2)
C5_2 0.032(2) 0.057(3) 0.047(2) -0.003(2) -0.0038(17) 0.023(2)
F1_3 0.114(3) 0.114(3) 0.082(4) 0.000 0.000 0.0571(17)
F2_3 0.070(2) 0.119(3) 0.156(4) 0.028(3) 0.031(3) 0.042(2)
B1_3 0.061(4) 0.061(4) 0.065(7) 0.000 0.000 0.0306(19)

loop_
_atom_type_symbol
_atom_type_description
_atom_type_scat_dispersion_real
_atom_type_scat_dispersion_imag
_atom_type_scat_source
C C 0.0033 0.0016 'International Tables Vol C Tables 4.2.6.8 and 6.1.1.4'
H H 0.0000 0.0000 'International Tables Vol C Tables 4.2.6.8 and 6.1.1.4'
B B 0.0013 0.0007 'International Tables Vol C Tables 4.2.6.8 and 6.1.1.4'
N N 0.0061 0.0033 'International Tables Vol C Tables 4.2.6.8 and 6.1.1.4'
F F 0.0171 0.0103 'International Tables Vol C Tables 4.2.6.8 and 6.1.1.4'
Zn Zn 0.2839 1.4301 'International Tables Vol C Tables 4.2.6.8 and 6.1.1.4'

loop_
_geom_angle_atom_site_label_1
_geom_angle_atom_site_label_2
_geom_angle_atom_site_label_3
_geom_angle
_geom_angle_site_symmetry_1
_geom_angle_site_symmetry_3
_geom_angle_publ_flag
N1_2 Zn1_1 N1_2_$3 91.91(11) 4 5 ?
N1_2 Zn1_1 N1_2_$2 88.09(11) 4 2 ?
N1_2 Zn1_1 N1_2_$2 180.00(13) 5 2 ?
N1_2 Zn1_1 N1_2_$5 91.91(11) 4 6 ?
N1_2 Zn1_1 N1_2_$5 91.91(11) 5 6 ?
N1_2 Zn1_1 N1_2_$5 88.09(11) 2 6 ?
N1_2 Zn1_1 N1_2_$4 88.09(11) 4 3 ?
N1_2 Zn1_1 N1_2_$4 88.09(11) 5 3 ?
N1_2 Zn1_1 N1_2_$4 91.91(11) 2 3 ?
N1_2 Zn1_1 N1_2_$4 180.00(14) 6 3 ?
N1_2 Zn1_1 N1_2 180.0 4 . ?
N1_2 Zn1_1 N1_2 88.08(11) 5 . ?
N1_2 Zn1_1 N1_2 91.92(11) 2 . ?
N1_2 Zn1_1 N1_2 88.09(11) 6 . ?
N1_2 Zn1_1 N1_2 91.91(11) 3 . ?
C1_2 N1_2 C2_2 105.3(3) . . ?
C1_2 N1_2 Zn1_1 127.8(3) . . ?
C2_2 N1_2 Zn1_1 125.1(2) . . ?
C1_2 N2_2 C3_2 106.9(3) . . ?
C1_2 N2_2 C4_2 126.6(4) . . ?
C3_2 N2_2 C4_2 126.5(3) . . ?
N1_2 C1_2 N2_2 111.4(3) . . ?
N1_2 C1_2 H1_2 124.3 . . ?
N2_2 C1_2 H1_2 124.3 . . ?
C3_2 C2_2 N1_2 109.5(3) . . ?
C3_2 C2_2 H2_2 125.2 . . ?
N1_2 C2_2 H2_2 125.2 . . ?
C2_2 C3_2 N2_2 106.8(3) . . ?
C2_2 C3_2 H3_2 126.6 . . ?
N2_2 C3_2 H3_2 126.6 . . ?
N2_2 C4_2 C5_2 111.1(3) . . ?
N2_2 C4_2 H4A_2 109.4 . . ?
C5_2 C4_2 H4A_2 109.4 . . ?
N2_2 C4_2 H4B_2 109.4 . . ?
C5_2 C4_2 H4B_2 109.4 . . ?
H4A_2 C4_2 H4B_2 108.0 . . ?
C5_2 C5_2 C4_2 124.3(6) 4_656 . ?
C5_2 C5_2 H5_2 117.8 4_656 . ?
C4_2 C5_2 H5_2 117.8 . . ?
F2_3 B1_3 F2_3 114.5(4) 3_665 . ?
F2_3 B1_3 F2_3_$7 114.5(4) 3_665 2_655 ?
F2_3 B1_3 F2_3_$7 114.5(4) . 2_655 ?
F2_3 B1_3 F1_3 103.8(5) 3_665 . ?
F2_3 B1_3 F1_3 103.8(5) . . ?
F2_3 B1_3 F1_3 103.8(5) 2_655 . ?

loop_
_geom_bond_atom_site_label_1
_geom_bond_atom_site_label_2
_geom_bond_distance
_geom_bond_site_symmetry_2
_geom_bond_publ_flag
Zn1_1 N1_2_$1 2.189(3) 4 ?
Zn1_1 N1_2_$3 2.189(3) 5 ?
Zn1_1 N1_2_$2 2.189(3) 2 ?
Zn1_1 N1_2_$5 2.189(3) 6 ?
Zn1_1 N1_2_$4 2.189(3) 3 ?
Zn1_1 N1_2 2.189(3) . ?
N1_2 C1_2 1.324(4) . ?
N1_2 C2_2 1.374(5) . ?
N2_2 C1_2 1.342(5) . ?
N2_2 C3_2 1.366(5) . ?
N2_2 C4_2 1.469(5) . ?
C1_2 H1_2 0.9500 . ?
C2_2 C3_2 1.350(5) . ?
C2_2 H2_2 0.9500 . ?
C3_2 H3_2 0.9500 . ?
C4_2 C5_2 1.488(6) . ?
C4_2 H4A_2 0.9900 . ?
C4_2 H4B_2 0.9900 . ?
C5_2 C5_2_$6 1.303(9) 4_656 ?
C5_2 H5_2 0.9500 . ?
F1_3 B1_3 1.442(13) . ?
F2_3 B1_3 1.351(5) . ?
